data_7239506
loop_
_publ_author_name
'Horike, Satoshi'
'Sugimoto, Masayuki'
'Kongpatpanich, Kanokwan'
'Hijikata, Yuh'
'Inukai, Munehiro'
'Umeyama, Daiki'
'Kitao, Shinji'
'Seto, Makoto'
'Kitagawa, Susumu'

_publ_section_title
;
 Fe2+-based layered porous coordination polymers and soft encapsulation of
 guests via redox activity
;
_journal_issue 11
_journal_name_full 'Journal of Materials Chemistry A'
_journal_page_first 3675
_journal_paper_doi 10.1039/c3ta01414b
_journal_volume 1
_journal_year 2013
_chemical_formula_sum 'C18 H12 Fe N2 O4'
_chemical_formula_weight 376.15
_space_group_IT_number 13
_space_group_name_Hall '-P 2yc'
_space_group_name_H-M_alt 'P 1 2/c 1'
_symmetry_cell_setting monoclinic
_symmetry_space_group_name_H-M 'P 1 2/c 1'
_atom_sites_solution_hydrogens geom
_atom_sites_solution_primary direct
_atom_sites_solution_secondary difmap
_audit_creation_method SHELXL-97
_cell_angle_alpha 90.00
_cell_angle_beta 103.182(5)
_cell_angle_gamma 90.00
_cell_formula_units_Z 4
_cell_length_a 10.064(3)
_cell_length_b 11.475(3)
_cell_length_c 15.916(5)
_cell_measurement_temperature 223(2)
_cell_volume 1789.6(9)
_computing_cell_refinement crystalclear
_computing_data_collection crystalclear
_computing_data_reduction yadokari
_computing_structure_refinement 'SHELXL-97 (Sheldrick, 1997)'
_computing_structure_solution 'SHELXS-97 (Sheldrick, 1990)'
_diffrn_ambient_temperature 223(2)
_diffrn_measured_fraction_theta_full 0.979
_diffrn_measured_fraction_theta_max 0.979
_diffrn_measurement_device_type CCD
_diffrn_measurement_method \w
_diffrn_radiation_monochromator graphite
_diffrn_radiation_source 'fine-focus sealed tube'
_diffrn_radiation_type MoK\a
_diffrn_radiation_wavelength 0.71075
_diffrn_reflns_av_R_equivalents 0.0466
_diffrn_reflns_av_sigmaI/netI 0.0382
_diffrn_reflns_limit_h_max 13
_diffrn_reflns_limit_h_min -12
_diffrn_reflns_limit_k_max 14
_diffrn_reflns_limit_k_min -14
_diffrn_reflns_limit_l_max 20
_diffrn_reflns_limit_l_min -20
_diffrn_reflns_number 13949
_diffrn_reflns_theta_full 27.50
_diffrn_reflns_theta_max 27.50
_diffrn_reflns_theta_min 3.23
_exptl_absorpt_coefficient_mu 0.866
_exptl_absorpt_correction_T_max 0.8459
_exptl_absorpt_correction_T_min 0.8459
_exptl_absorpt_correction_type empirical
_exptl_crystal_colour brown
_exptl_crystal_density_diffrn 1.396
_exptl_crystal_density_method 'not measured'
_exptl_crystal_description rod
_exptl_crystal_F_000 768
_exptl_crystal_size_max 0.20
_exptl_crystal_size_mid 0.20
_exptl_crystal_size_min 0.20
_refine_diff_density_max 3.659
_refine_diff_density_min -0.864
_refine_diff_density_rms 0.262
_refine_ls_extinction_method none
_refine_ls_goodness_of_fit_ref 1.161
_refine_ls_hydrogen_treatment mixed
_refine_ls_matrix_type full
_refine_ls_number_parameters 222
_refine_ls_number_reflns 4020
_refine_ls_number_restraints 0
_refine_ls_restrained_S_all 1.161
_refine_ls_R_factor_all 0.1087
_refine_ls_R_factor_gt 0.0987
_refine_ls_shift/su_max 0.000
_refine_ls_shift/su_mean 0.000
_refine_ls_structure_factor_coef Fsqd
_refine_ls_weighting_details 'calc w=1/[\s^2^(Fo^2^)+(0.1497P)^2^+11.5383P] where P=(Fo^2^+2Fc^2^)/3'
_refine_ls_weighting_scheme calc
_refine_ls_wR_factor_gt 0.2965
_refine_ls_wR_factor_ref 0.3074
_reflns_number_gt 3504
_reflns_number_total 4020
_reflns_threshold_expression >2sigma(I)
_cod_data_source_file c3ta01414b.txt
_cod_data_source_block FeCID-1_DMF
_cod_original_sg_symbol_H-M P2/C
_cod_database_code 7239506

loop_
_symmetry_equiv_pos_as_xyz
'x, y, z'
'-x, y, -z+1/2'
'-x, -y, -z'
'x, -y, z-1/2'

loop_
_atom_site_label
_atom_site_type_symbol
_atom_site_fract_x
_atom_site_fract_y
_atom_site_fract_z
_atom_site_U_iso_or_equiv
_atom_site_adp_type
_atom_site_occupancy
_atom_site_symmetry_multiplicity
_atom_site_calc_flag
_atom_site_refinement_flags
Fe1 Fe 0.12205(8) 0.26978(7) 0.66430(5) 0.0217(3) Uani 1 1 d .
O2 O -0.6612(4) 0.2781(4) 0.6727(3) 0.0287(10) Uani 1 1 d .
O3 O -0.0740(4) 0.2744(4) 0.5884(3) 0.0277(9) Uani 1 1 d .
C4 C -0.1720(6) 0.2774(5) 0.6253(4) 0.0212(11) Uani 1 1 d .
O5 O -0.1586(5) 0.2594(4) 0.7036(3) 0.0325(10) Uani 1 1 d .
O6 O -0.7949(5) 0.2871(5) 0.5437(3) 0.0379(12) Uani 1 1 d .
C28 C -0.4257(6) 0.2884(5) 0.6065(4) 0.0227(11) Uani 1 1 d .
H1 H -0.4148 0.2668 0.6647 0.027 Uiso 1 1 calc R
C8 C -0.3121(6) 0.3015(5) 0.5713(4) 0.0221(11) Uani 1 1 d .
N8 N 0.1246(5) 0.0796(5) 0.6615(3) 0.0298(11) Uani 1 1 d .
C10 C 0.0242(7) 0.5232(6) 0.6185(4) 0.0315(14) Uani 1 1 d .
H2 H -0.0451 0.4827 0.5800 0.038 Uiso 1 1 calc R
C11 C -0.5554(6) 0.3073(6) 0.5552(4) 0.0260(12) Uani 1 1 d .
C12 C 0.1254(6) -0.1656(6) 0.6682(4) 0.0282(13) Uani 1 1 d .
C13 C 0.0226(7) 0.6427(6) 0.6162(4) 0.0323(14) Uani 1 1 d .
H3 H -0.0468 0.6819 0.5768 0.039 Uiso 1 1 calc R
C14 C -0.3279(6) 0.3393(7) 0.4862(4) 0.0330(14) Uani 1 1 d .
H4 H -0.2511 0.3495 0.4627 0.040 Uiso 1 1 calc R
C15 C 0.2229(8) 0.6437(6) 0.7285(5) 0.0382(16) Uani 1 1 d .
H5 H 0.2941 0.6824 0.7669 0.046 Uiso 1 1 calc R
C16 C 0.2150(8) 0.5212(6) 0.7271(5) 0.0391(16) Uani 1 1 d .
H6 H 0.2812 0.4792 0.7669 0.047 Uiso 1 1 calc R
C17 C -0.6785(6) 0.2898(5) 0.5925(4) 0.0257(12) Uani 1 1 d .
C18 C 0.1230(6) 0.7057(5) 0.6718(4) 0.0244(12) Uani 1 1 d .
C19 C -0.5709(7) 0.3443(7) 0.4699(4) 0.0381(16) Uani 1 1 d .
H7 H -0.6588 0.3572 0.4354 0.046 Uiso 1 1 calc R
N9 N 0.1194(5) 0.4617(5) 0.6727(3) 0.0261(11) Uani 1 1 d .
C29 C -0.4590(7) 0.3619(8) 0.4362(5) 0.046(2) Uani 1 1 d .
H8 H -0.4701 0.3893 0.3793 0.055 Uiso 1 1 calc R
C23 C 0.0365(14) 0.0189(12) 0.6031(9) 0.031(3) Uiso 0.50 1 d P
H9 H -0.0263 0.0589 0.5600 0.037 Uiso 0.50 1 calc PR
C25 C 0.0346(15) -0.1056(12) 0.6041(10) 0.034(3) Uiso 0.50 1 d P
H10 H -0.0279 -0.1466 0.5614 0.041 Uiso 0.50 1 calc PR
C26 C 0.2202(14) -0.0963(12) 0.7262(10) 0.031(3) Uiso 0.50 1 d P
H11 H 0.2877 -0.1326 0.7688 0.037 Uiso 0.50 1 calc PR
C27 C 0.2157(15) 0.0232(12) 0.7215(10) 0.032(3) Uiso 0.50 1 d P
H12 H 0.2790 0.0667 0.7620 0.038 Uiso 0.50 1 calc PR
C30 C 0.0034(17) -0.1070(14) 0.6398(11) 0.042(3) Uiso 0.50 1 d P
H13 H -0.0790 -0.1483 0.6229 0.051 Uiso 0.50 1 calc PR
C31 C 0.0047(18) 0.0143(15) 0.6368(11) 0.045(4) Uiso 0.50 1 d P
H14 H -0.0784 0.0539 0.6173 0.054 Uiso 0.50 1 calc PR
C32 C 0.2339(15) 0.0210(12) 0.6899(10) 0.033(3) Uiso 0.50 1 d P
H15 H 0.3154 0.0628 0.7096 0.040 Uiso 0.50 1 calc PR
C33 C 0.2409(17) -0.1023(14) 0.6939(11) 0.039(3) Uiso 0.50 1 d P
H16 H 0.3251 -0.1398 0.7142 0.047 Uiso 0.50 1 calc PR

loop_
_atom_site_aniso_label
_atom_site_aniso_U_11
_atom_site_aniso_U_22
_atom_site_aniso_U_33
_atom_site_aniso_U_23
_atom_site_aniso_U_13
_atom_site_aniso_U_12
Fe1 0.0130(5) 0.0256(5) 0.0262(5) 0.0002(3) 0.0041(3) 0.0009(3)
O2 0.016(2) 0.043(3) 0.027(2) 0.0027(18) 0.0055(16) 0.0005(17)
O3 0.013(2) 0.036(2) 0.034(2) 0.0025(18) 0.0067(17) 0.0010(16)
C4 0.016(3) 0.018(2) 0.029(3) -0.001(2) 0.004(2) -0.0020(19)
O5 0.023(2) 0.049(3) 0.024(2) -0.0004(19) 0.0007(17) 0.0039(19)
O6 0.013(2) 0.066(4) 0.033(2) 0.004(2) 0.0027(18) 0.001(2)
C28 0.018(3) 0.026(3) 0.023(3) 0.000(2) 0.004(2) 0.001(2)
C8 0.015(3) 0.026(3) 0.024(3) -0.001(2) 0.003(2) 0.002(2)
N8 0.029(3) 0.025(3) 0.033(3) -0.002(2) 0.004(2) 0.003(2)
C10 0.028(3) 0.022(3) 0.040(4) 0.001(2) -0.002(3) -0.001(2)
C11 0.019(3) 0.031(3) 0.029(3) -0.004(2) 0.008(2) 0.000(2)
C12 0.029(3) 0.025(3) 0.030(3) -0.002(2) 0.006(2) 0.005(2)
C13 0.025(3) 0.028(3) 0.038(3) 0.005(3) -0.004(3) 0.001(2)
C14 0.021(3) 0.054(4) 0.026(3) 0.006(3) 0.009(2) 0.000(3)
C15 0.041(4) 0.028(3) 0.037(4) -0.003(3) -0.009(3) -0.002(3)
C16 0.043(4) 0.029(3) 0.038(4) 0.008(3) -0.007(3) -0.001(3)
C17 0.017(3) 0.030(3) 0.029(3) 0.002(2) 0.005(2) 0.001(2)
C18 0.025(3) 0.023(3) 0.025(3) 0.002(2) 0.006(2) 0.004(2)
C19 0.021(3) 0.062(5) 0.031(3) 0.009(3) 0.004(3) 0.007(3)
N9 0.021(3) 0.027(3) 0.030(3) 0.004(2) 0.004(2) 0.0022(19)
C29 0.025(4) 0.085(6) 0.028(3) 0.017(4) 0.005(3) 0.003(4)

loop_
_atom_type_symbol
_atom_type_description
_atom_type_scat_dispersion_real
_atom_type_scat_dispersion_imag
_atom_type_scat_source
C C 0.0033 0.0016 'International Tables Vol C Tables 4.2.6.8 and 6.1.1.4'
H H 0.0000 0.0000 'International Tables Vol C Tables 4.2.6.8 and 6.1.1.4'
N N 0.0061 0.0033 'International Tables Vol C Tables 4.2.6.8 and 6.1.1.4'
O O 0.0106 0.0060 'International Tables Vol C Tables 4.2.6.8 and 6.1.1.4'
Fe Fe 0.3463 0.8444 'International Tables Vol C Tables 4.2.6.8 and 6.1.1.4'

loop_
_geom_angle_atom_site_label_1
_geom_angle_atom_site_label_2
_geom_angle_atom_site_label_3
_geom_angle
_geom_angle_site_symmetry_1
_geom_angle_site_symmetry_3
O5 Fe1 O3 121.64(18) 2_556 .
O5 Fe1 O2 89.79(18) 2_556 1_655
O3 Fe1 O2 148.50(18) . 1_655
O5 Fe1 N8 87.9(2) 2_556 .
O3 Fe1 N8 91.60(19) . .
O2 Fe1 N8 91.66(19) 1_655 .
O5 Fe1 N9 89.88(19) 2_556 .
O3 Fe1 N9 89.23(18) . .
O2 Fe1 N9 88.75(18) 1_655 .
N8 Fe1 N9 177.69(19) . .
O5 Fe1 O6 148.90(18) 2_556 1_655
O3 Fe1 O6 89.41(17) . 1_655
O2 Fe1 O6 59.12(16) 1_655 1_655
N8 Fe1 O6 93.5(2) . 1_655
N9 Fe1 O6 88.6(2) . 1_655
C17 O2 Fe1 92.1(4) . 1_455
C4 O3 Fe1 118.2(4) . .
O5 C4 O3 123.2(6) . .
O5 C4 C8 118.6(5) . .
O3 C4 C8 118.2(5) . .
C4 O5 Fe1 166.5(5) . 2_556
C17 O6 Fe1 87.1(4) . 1_455
C11 C28 C8 119.6(5) . .
C11 C28 H1 120.2 . .
C8 C28 H1 120.2 . .
C28 C8 C14 120.1(5) . .
C28 C8 C4 120.1(5) . .
C14 C8 C4 119.8(5) . .
C32 N8 C23 110.8(10) . .
C32 N8 C27 25.3(7) . .
C23 N8 C27 119.3(10) . .
C32 N8 C31 115.8(11) . .
C23 N8 C31 29.0(7) . .
C27 N8 C31 110.5(10) . .
C32 N8 Fe1 122.0(7) . .
C23 N8 Fe1 122.0(7) . .
C27 N8 Fe1 118.7(7) . .
C31 N8 Fe1 121.9(8) . .
N9 C10 C13 123.2(6) . .
N9 C10 H2 118.4 . .
C13 C10 H2 118.4 . .
C28 C11 C19 120.1(6) . .
C28 C11 C17 119.6(5) . .
C19 C11 C17 120.3(6) . .
C33 C12 C30 118.4(11) . .
C33 C12 C25 109.4(10) . .
C30 C12 C25 29.7(7) . .
C33 C12 C26 25.0(7) . .
C30 C12 C26 110.9(10) . .
C25 C12 C26 115.7(10) . .
C33 C12 C18 123.0(8) . 1_545
C30 C12 C18 118.6(9) . 1_545
C25 C12 C18 120.8(8) . 1_545
C26 C12 C18 123.5(7) . 1_545
C10 C13 C18 120.1(6) . .
C10 C13 H3 119.9 . .
C18 C13 H3 119.9 . .
C8 C14 C29 119.5(6) . .
C8 C14 H4 120.2 . .
C29 C14 H4 120.2 . .
C18 C15 C16 118.2(6) . .
C18 C15 H5 120.9 . .
C16 C15 H5 120.9 . .
N9 C16 C15 123.6(6) . .
N9 C16 H6 118.2 . .
C15 C16 H6 118.2 . .
O6 C17 O2 121.5(6) . .
O6 C17 C11 119.8(6) . .
O2 C17 C11 118.7(5) . .
C15 C18 C13 117.7(6) . .
C15 C18 C12 121.5(6) . 1_565
C13 C18 C12 120.8(5) . 1_565
C29 C19 C11 120.4(6) . .
C29 C19 H7 119.8 . .
C11 C19 H7 119.8 . .
C16 N9 C10 117.1(6) . .
C16 N9 Fe1 122.4(4) . .
C10 N9 Fe1 120.3(4) . .
C19 C29 C14 120.1(6) . .
C19 C29 H8 119.9 . .
C14 C29 H8 119.9 . .
N8 C23 C25 121.7(12) . .
N8 C23 H9 119.1 . .
C25 C23 H9 119.1 . .
C12 C25 C23 119.8(12) . .
C12 C25 H10 120.1 . .
C23 C25 H10 120.1 . .
C27 C26 C12 121.1(12) . .
C27 C26 H11 119.4 . .
C12 C26 H11 119.4 . .
N8 C27 C26 122.3(13) . .
N8 C27 H12 118.9 . .
C26 C27 H12 118.9 . .
C12 C30 C31 118.9(15) . .
C12 C30 H13 120.6 . .
C31 C30 H13 120.6 . .
C30 C31 N8 122.7(15) . .
C30 C31 H14 118.7 . .
N8 C31 H14 118.7 . .
N8 C32 C33 124.7(13) . .
N8 C32 H15 117.7 . .
C33 C32 H15 117.7 . .
C12 C33 C32 119.5(13) . .
C12 C33 H16 120.3 . .
C32 C33 H16 120.3 . .

loop_
_geom_bond_atom_site_label_1
_geom_bond_atom_site_label_2
_geom_bond_distance
_geom_bond_site_symmetry_2
Fe1 O5 2.054(5) 2_556
Fe1 O3 2.066(4) .
Fe1 O2 2.157(4) 1_655
Fe1 N8 2.184(6) .
Fe1 N9 2.207(5) .
Fe1 O6 2.270(5) 1_655
O2 C17 1.256(8) .
O2 Fe1 2.157(4) 1_455
O3 C4 1.258(7) .
C4 O5 1.240(7) .
C4 C8 1.500(8) .
O5 Fe1 2.054(5) 2_556
O6 C17 1.250(8) .
O6 Fe1 2.270(5) 1_455
C28 C11 1.390(9) .
C28 C8 1.390(8) .
C28 H1 0.9400 .
C8 C14 1.397(8) .
N8 C32 1.280(15) .
N8 C23 1.326(15) .
N8 C27 1.330(15) .
N8 C31 1.398(18) .
C10 N9 1.336(8) .
C10 C13 1.371(9) .
C10 H2 0.9400 .
C11 C19 1.396(9) .
C11 C17 1.505(8) .
C12 C33 1.353(17) .
C12 C30 1.382(17) .
C12 C25 1.388(15) .
C12 C26 1.413(15) .
C12 C18 1.478(9) 1_545
C13 C18 1.386(9) .
C13 H3 0.9400 .
C14 C29 1.401(9) .
C14 H4 0.9400 .
C15 C18 1.385(9) .
C15 C16 1.408(10) .
C15 H5 0.9400 .
C16 N9 1.328(9) .
C16 H6 0.9400 .
C18 C12 1.478(9) 1_565
C19 C29 1.369(9) .
C19 H7 0.9400 .
C29 H8 0.9400 .
C23 C25 1.429(19) .
C23 H9 0.9400 .
C25 H10 0.9400 .
C26 C27 1.37(2) .
C26 H11 0.9400 .
C27 H12 0.9400 .
C30 C31 1.39(2) .
C30 H13 0.9400 .
C31 H14 0.9400 .
C32 C33 1.42(2) .
C32 H15 0.9400 .
C33 H16 0.9400 .

loop_
_geom_torsion_atom_site_label_1
_geom_torsion_atom_site_label_2
_geom_torsion_atom_site_label_3
_geom_torsion_atom_site_label_4
_geom_torsion
_geom_torsion_site_symmetry_1
_geom_torsion_site_symmetry_4
O5 Fe1 O3 C4 4.0(5) 2_556 .
O2 Fe1 O3 C4 -171.7(4) 1_655 .
N8 Fe1 O3 C4 92.5(4) . .
N9 Fe1 O3 C4 -85.4(4) . .
O6 Fe1 O3 C4 -174.0(4) 1_655 .
Fe1 O3 C4 O5 -11.8(8) . .
Fe1 O3 C4 C8 169.6(4) . .
O3 C4 O5 Fe1 81(2) . 2_556
C8 C4 O5 Fe1 -99.9(18) . 2_556
C11 C28 C8 C14 3.3(9) . .
C11 C28 C8 C4 -178.0(5) . .
O5 C4 C8 C28 -8.4(8) . .
O3 C4 C8 C28 170.3(5) . .
O5 C4 C8 C14 170.4(6) . .
O3 C4 C8 C14 -10.9(9) . .
O5 Fe1 N8 C32 -68.4(10) 2_556 .
O3 Fe1 N8 C32 170.0(10) . .
O2 Fe1 N8 C32 21.3(10) 1_655 .
N9 Fe1 N8 C32 -79(5) . .
O6 Fe1 N8 C32 80.5(10) 1_655 .
O5 Fe1 N8 C23 139.2(9) 2_556 .
O3 Fe1 N8 C23 17.6(9) . .
O2 Fe1 N8 C23 -131.0(8) 1_655 .
N9 Fe1 N8 C23 129(5) . .
O6 Fe1 N8 C23 -71.9(8) 1_655 .
O5 Fe1 N8 C27 -39.3(9) 2_556 .
O3 Fe1 N8 C27 -160.9(9) . .
O2 Fe1 N8 C27 50.4(9) 1_655 .
N9 Fe1 N8 C27 -50(5) . .
O6 Fe1 N8 C27 109.6(9) 1_655 .
O5 Fe1 N8 C31 104.9(10) 2_556 .
O3 Fe1 N8 C31 -16.7(10) . .
O2 Fe1 N8 C31 -165.4(10) 1_655 .
N9 Fe1 N8 C31 94(5) . .
O6 Fe1 N8 C31 -106.2(10) 1_655 .
C8 C28 C11 C19 -2.8(10) . .
C8 C28 C11 C17 178.3(5) . .
N9 C10 C13 C18 0.1(11) . .
C28 C8 C14 C29 -1.1(11) . .
C4 C8 C14 C29 -179.8(7) . .
C18 C15 C16 N9 2.0(12) . .
Fe1 O6 C17 O2 3.0(6) 1_455 .
Fe1 O6 C17 C11 -177.1(5) 1_455 .
Fe1 O2 C17 O6 -3.2(7) 1_455 .
Fe1 O2 C17 C11 176.9(5) 1_455 .
C28 C11 C17 O6 -167.8(6) . .
C19 C11 C17 O6 13.3(10) . .
C28 C11 C17 O2 12.1(9) . .
C19 C11 C17 O2 -166.8(7) . .
C16 C15 C18 C13 -1.0(10) . .
C16 C15 C18 C12 -178.9(6) . 1_565
C10 C13 C18 C15 0.0(10) . .
C10 C13 C18 C12 178.0(6) . 1_565
C28 C11 C19 C29 0.1(12) . .
C17 C11 C19 C29 179.0(7) . .
C15 C16 N9 C10 -1.9(11) . .
C15 C16 N9 Fe1 174.0(6) . .
C13 C10 N9 C16 0.9(10) . .
C13 C10 N9 Fe1 -175.2(5) . .
O5 Fe1 N9 C16 47.5(6) 2_556 .
O3 Fe1 N9 C16 169.1(6) . .
O2 Fe1 N9 C16 -42.3(6) 1_655 .
N8 Fe1 N9 C16 58(5) . .
O6 Fe1 N9 C16 -101.5(6) 1_655 .
O5 Fe1 N9 C10 -136.7(5) 2_556 .
O3 Fe1 N9 C10 -15.1(5) . .
O2 Fe1 N9 C10 133.5(5) 1_655 .
N8 Fe1 N9 C10 -126(5) . .
O6 Fe1 N9 C10 74.4(5) 1_655 .
C11 C19 C29 C14 2.1(14) . .
C8 C14 C29 C19 -1.6(13) . .
C32 N8 C23 C25 27.9(18) . .
C27 N8 C23 C25 1.5(19) . .
C31 N8 C23 C25 -78(2) . .
Fe1 N8 C23 C25 -177.0(10) . .
C33 C12 C25 C23 -29.7(17) . .
C30 C12 C25 C23 84(2) . .
C26 C12 C25 C23 -3.5(17) . .
C18 C12 C25 C23 178.5(10) 1_545 .
N8 C23 C25 C12 1(2) . .
C33 C12 C26 C27 84(3) . .
C30 C12 C26 C27 -28.2(18) . .
C25 C12 C26 C27 3.8(18) . .
C18 C12 C26 C27 -178.2(11) 1_545 .
C32 N8 C27 C26 -78(3) . .
C23 N8 C27 C26 -1(2) . .
C31 N8 C27 C26 29.3(19) . .
Fe1 N8 C27 C26 177.3(11) . .
C12 C26 C27 N8 -1(2) . .
C33 C12 C30 C31 2(2) . .
C25 C12 C30 C31 -78(2) . .
C26 C12 C30 C31 28.0(19) . .
C18 C12 C30 C31 179.6(12) 1_545 .
C12 C30 C31 N8 0(2) . .
C32 N8 C31 C30 -2(2) . .
C23 N8 C31 C30 85(2) . .
C27 N8 C31 C30 -29(2) . .
Fe1 N8 C31 C30 -175.8(13) . .
C23 N8 C32 C33 -28(2) . .
C27 N8 C32 C33 87(3) . .
C31 N8 C32 C33 3(2) . .
Fe1 N8 C32 C33 176.7(12) . .
C30 C12 C33 C32 -1(2) . .
C25 C12 C33 C32 30.2(18) . .
C26 C12 C33 C32 -79(3) . .
C18 C12 C33 C32 -178.7(11) 1_545 .
N8 C32 C33 C12 -2(3) . .
